data_4030290
loop_
_publ_author_name
'Pasciak, Erick M.'
'Rittichier, Jonathan T.'
'Chen, Chun-Hsing'
'Mubarak, Mohammad S.'
'VanNieuwenhze, Michael S.'
'Peters, Dennis G.'

_publ_section_title
;
 Electroreductive Dimerization of Coumarin and Coumarin Analogues at
 Carbon Cathodes.
;
_journal_issue 1
_journal_name_full 'The Journal of organic chemistry'
_journal_page_first 274
_journal_paper_doi 10.1021/jo502272g
_journal_volume 80
_journal_year 2014
_chemical_formula_moiety 'C19 H16 O5'
_chemical_formula_sum 'C19 H16 O5'
_chemical_formula_weight 324.33
_space_group_IT_number 2
_symmetry_cell_setting triclinic
_symmetry_space_group_name_Hall '-P 1'
_symmetry_space_group_name_H-M 'P -1'
_atom_sites_solution_hydrogens difmap
_atom_sites_solution_primary other
_audit_creation_date 14-06-06
_audit_creation_method CRYSTALS_ver_14.40
_cell_angle_alpha 84.686(10)
_cell_angle_beta 81.539(10)
_cell_angle_gamma 65.692(8)
_cell_formula_units_Z 2
_cell_length_a 6.6262(11)
_cell_length_b 7.6055(16)
_cell_length_c 16.197(2)
_cell_measurement_reflns_used 2520
_cell_measurement_temperature 150
_cell_measurement_theta_max 25
_cell_measurement_theta_min 3
_cell_volume 735.3(2)
_computing_cell_refinement 'Apex2 (Bruker AXS, 2006)'
_computing_data_collection 'Apex2 (Bruker AXS, 2006)'
_computing_data_reduction 'Apex2 (Bruker AXS, 2006)'
_computing_molecular_graphics 'CAMERON (Watkin et al., 1996)'
_computing_publication_material 'CRYSTALS (Betteridge et al., 2003)'
_computing_structure_refinement 'CRYSTALS (Betteridge et al., 2003)'
_computing_structure_solution 'Superflip (Palatinus & Chapuis, 2007)'
_diffrn_ambient_temperature 150
_diffrn_measured_fraction_theta_full 0.785
_diffrn_measured_fraction_theta_max 0.781
_diffrn_measurement_device Area
_diffrn_measurement_device_type 'Bruker Kappa Apex2'
_diffrn_measurement_method '\f & \w scans'
_diffrn_radiation_monochromator graphite
_diffrn_radiation_type 'Mo K\a'
_diffrn_radiation_wavelength 0.71073
_diffrn_reflns_av_R_equivalents 0.029
_diffrn_reflns_limit_h_max 8
_diffrn_reflns_limit_h_min -8
_diffrn_reflns_limit_k_max 9
_diffrn_reflns_limit_k_min -9
_diffrn_reflns_limit_l_max 19
_diffrn_reflns_limit_l_min 0
_diffrn_reflns_number 2356
_diffrn_reflns_theta_full 25.567
_diffrn_reflns_theta_max 26.358
_diffrn_reflns_theta_min 4.904
_diffrn_standards_number 0
_exptl_absorpt_coefficient_mu 0.106
_exptl_absorpt_correction_T_max 0.99
_exptl_absorpt_correction_T_min 0.98
_exptl_absorpt_correction_type numerical
_exptl_absorpt_process_details
; 
 Analytical Absorption (De Meulenaer & Tompa, 1965) 
;
_exptl_crystal_density_diffrn 1.465
_exptl_crystal_density_method 'not measured'
_exptl_crystal_description acicular
_exptl_crystal_F_000 340
_exptl_crystal_size_max 0.570
_exptl_crystal_size_mid 0.147
_exptl_crystal_size_min 0.056
_refine_diff_density_max 0.43
_refine_diff_density_min -0.39
_refine_ls_extinction_method None
_refine_ls_goodness_of_fit_ref 0.9912
_refine_ls_hydrogen_treatment constr
_refine_ls_matrix_type full
_refine_ls_number_parameters 218
_refine_ls_number_reflns 2355
_refine_ls_number_restraints 6
_refine_ls_R_factor_all 0.1294
_refine_ls_R_factor_gt 0.0751
_refine_ls_shift/su_max 0.0001326
_refine_ls_shift/su_mean 0.0000164
_refine_ls_structure_factor_coef Fsqd
_refine_ls_weighting_details
;
 Method= Modified Sheldrick 
 w=1/[\s^2^(F^2^) + ( 0.15P)^2^ + 0.64P] 
 ,where P=(max(Fo^2^,0) + 2Fc^2^)/3 
;
_refine_ls_weighting_scheme calc
_refine_ls_wR_factor_all 0.2806
_refine_ls_wR_factor_gt 0.1992
_refine_ls_wR_factor_ref 0.2736
_reflns_limit_h_max 8
_reflns_limit_h_min -8
_reflns_limit_k_max 9
_reflns_limit_k_min -9
_reflns_limit_l_max 19
_reflns_limit_l_min 0
_reflns_number_gt 1263
_reflns_number_total 2353
_reflns_threshold_expression I>2.0\s(I)
_oxford_diffrn_Wilson_B_factor 1.99
_oxford_diffrn_Wilson_scale 66.74
_oxford_refine_ls_r_factor_ref 0.1275
_oxford_refine_ls_scale 0.1737(5)
_oxford_reflns_number_all 2356
_oxford_reflns_threshold_expression_ref I>0.0\s(I)
_oxford_structure_analysis_title 'mo_14044_0ma in P-1'
_cod_data_source_file jo502272g_si_002.cif
_cod_data_source_block 14044
_cod_depositor_comments
;
The following automatic conversions were performed:

'_atom_sites_solution_primary' value 'Other' changed to 'other'
according to
/home/saulius/struct/COD-crude-data--automatic-downloads/rss-feeds/ACS/lib/dictionaries/cif_core.dic
dictionary named 'cif_core.dic' version 2.4.2 from 2011-04-26.

Automatic conversion script
Id: cif_fix_values 2935 2014-11-11 08:27:57Z andrius 

 Adding full bibliography for 4030290.cif.
;
_cod_original_sg_symbol_H-M 'P -1 '
_cod_database_code 4030290

loop_
_symmetry_equiv_pos_as_xyz
x,y,z
-x,-y,-z

loop_
_atom_site_label
_atom_site_type_symbol
_atom_site_fract_x
_atom_site_fract_y
_atom_site_fract_z
_atom_site_U_iso_or_equiv
_atom_site_occupancy
_atom_site_adp_type
_atom_site_refinement_flags_posn
_atom_site_refinement_flags_adp
O1 O 1.4081(6) 0.6487(6) 0.3875(3) 0.0312 1.0000 Uani . .
O2 O 1.6420(6) 0.5161(6) 0.2788(3) 0.0378 1.0000 Uani . .
O3 O 0.6528(6) 0.8938(6) 0.1638(3) 0.0292 1.0000 Uani . .
O4 O 0.4248(6) 1.0287(5) 0.2745(3) 0.0309 1.0000 Uani . .
O5 O 1.1085(7) 0.6896(6) -0.0951(3) 0.0354 1.0000 Uani . U
C1 C 1.1960(8) 0.7011(7) 0.4329(3) 0.0211 1.0000 Uani . .
C2 C 1.1834(10) 0.7330(8) 0.5162(4) 0.0317 1.0000 Uani . .
C3 C 0.9761(10) 0.7899(8) 0.5651(4) 0.0306 1.0000 Uani . .
C4 C 0.7894(10) 0.8109(8) 0.5295(4) 0.0337 1.0000 Uani . .
C5 C 0.8070(9) 0.7767(8) 0.4443(4) 0.0279 1.0000 Uani . .
C6 C 1.0118(9) 0.7205(7) 0.3949(4) 0.0243 1.0000 Uani . .
C7 C 1.0461(9) 0.6785(7) 0.3036(4) 0.0268 1.0000 Uani . .
C8 C 1.2797(9) 0.5131(8) 0.2851(4) 0.0272 1.0000 Uani . .
C9 C 1.4595(9) 0.5566(7) 0.3142(4) 0.0249 1.0000 Uani . .
C10 C 0.8650(8) 0.8359(7) 0.1183(4) 0.0219 1.0000 Uani . .
C11 C 0.8732(9) 0.7946(8) 0.0367(4) 0.0273 1.0000 Uani . .
C12 C 1.0768(9) 0.7356(8) -0.0134(4) 0.0254 1.0000 Uani . U
C13 C 1.2657(9) 0.7198(8) 0.0201(4) 0.0270 1.0000 Uani . .
C14 C 1.2530(8) 0.7608(7) 0.1017(4) 0.0251 1.0000 Uani . .
C15 C 1.0495(8) 0.8159(7) 0.1556(3) 0.0203 1.0000 Uani . .
C16 C 1.0234(8) 0.8612(7) 0.2448(4) 0.0228 1.0000 Uani . .
C17 C 0.7910(8) 1.0278(7) 0.2638(4) 0.0259 1.0000 Uani . .
C18 C 0.6093(9) 0.9855(7) 0.2376(4) 0.0227 1.0000 Uani . .
C19 C 0.9198(10) 0.6995(9) -0.1311(4) 0.0366 1.0000 Uani . .
H21 H 1.3137 0.7179 0.5392 0.0388 1.0000 Uiso R .
H31 H 0.9645 0.8117 0.6227 0.0374 1.0000 Uiso R .
H41 H 0.6484 0.8493 0.5627 0.0421 1.0000 Uiso R .
H51 H 0.6788 0.7914 0.4199 0.0317 1.0000 Uiso R .
H71 H 0.9356 0.6364 0.2935 0.0316 1.0000 Uiso R .
H81 H 1.2795 0.3971 0.3125 0.0340 1.0000 Uiso R .
H82 H 1.3115 0.4967 0.2265 0.0340 1.0000 Uiso R .
H111 H 0.7423 0.8072 0.0148 0.0320 1.0000 Uiso R .
H131 H 1.4048 0.6789 -0.0143 0.0305 1.0000 Uiso R .
H141 H 1.3833 0.7524 0.1227 0.0328 1.0000 Uiso R .
H161 H 1.1364 0.9020 0.2531 0.0277 1.0000 Uiso R .
H171 H 0.7911 1.1429 0.2354 0.0341 1.0000 Uiso R .
H172 H 0.7616 1.0459 0.3223 0.0341 1.0000 Uiso R .
H191 H 0.9649 0.6635 -0.1877 0.0452 1.0000 Uiso R .
H192 H 0.8090 0.8279 -0.1288 0.0452 1.0000 Uiso R .
H193 H 0.8606 0.6144 -0.1013 0.0452 1.0000 Uiso R .

loop_
_atom_site_aniso_label
_atom_site_aniso_U_11
_atom_site_aniso_U_22
_atom_site_aniso_U_33
_atom_site_aniso_U_23
_atom_site_aniso_U_13
_atom_site_aniso_U_12
O1 0.027(2) 0.030(2) 0.039(3) -0.007(2) -0.0012(18) -0.0134(16)
O2 0.027(2) 0.037(2) 0.048(3) -0.006(2) -0.001(2) -0.0108(18)
O3 0.027(2) 0.033(2) 0.030(3) -0.011(2) -0.0004(17) -0.0142(17)
O4 0.024(2) 0.035(2) 0.030(3) -0.004(2) 0.0014(16) -0.0087(17)
O5 0.043(2) 0.036(2) 0.028(2) -0.010(2) 0.0035(17) -0.0176(17)
C1 0.024(3) 0.018(2) 0.021(4) -0.005(3) 0.001(2) -0.008(2)
C2 0.042(3) 0.026(3) 0.029(4) 0.003(3) -0.011(3) -0.014(3)
C3 0.050(4) 0.029(3) 0.017(4) -0.011(3) 0.002(3) -0.020(3)
C4 0.039(3) 0.032(3) 0.034(4) -0.008(3) 0.013(3) -0.023(3)
C5 0.028(3) 0.023(3) 0.035(4) 0.000(3) -0.003(2) -0.013(2)
C6 0.030(3) 0.017(2) 0.029(4) -0.004(3) 0.002(2) -0.014(2)
C7 0.028(3) 0.021(2) 0.036(4) 0.004(3) -0.007(2) -0.015(2)
C8 0.034(3) 0.023(3) 0.021(4) -0.005(3) 0.003(2) -0.009(2)
C9 0.028(3) 0.018(2) 0.025(4) -0.005(3) -0.003(2) -0.005(2)
C10 0.023(3) 0.018(2) 0.022(4) -0.012(3) 0.006(2) -0.005(2)
C11 0.026(3) 0.026(3) 0.033(4) 0.000(3) -0.012(2) -0.012(2)
C12 0.035(3) 0.022(2) 0.018(3) -0.013(2) 0.004(2) -0.011(2)
C13 0.026(3) 0.026(3) 0.023(4) -0.009(3) 0.010(2) -0.008(2)
C14 0.021(3) 0.023(3) 0.031(4) -0.002(3) -0.001(2) -0.008(2)
C15 0.025(3) 0.018(2) 0.018(3) -0.006(2) 0.003(2) -0.009(2)
C16 0.022(3) 0.020(2) 0.028(4) -0.001(3) -0.002(2) -0.011(2)
C17 0.029(3) 0.022(3) 0.030(4) -0.002(3) -0.004(2) -0.013(2)
C18 0.029(3) 0.018(2) 0.019(4) -0.006(3) -0.002(2) -0.007(2)
C19 0.042(3) 0.043(4) 0.033(4) -0.005(3) -0.003(3) -0.025(3)

loop_
_atom_type_symbol
_atom_type_scat_dispersion_real
_atom_type_scat_dispersion_imag
_atom_type_scat_Cromer_Mann_a1
_atom_type_scat_Cromer_Mann_b1
_atom_type_scat_Cromer_Mann_a2
_atom_type_scat_Cromer_Mann_b2
_atom_type_scat_Cromer_Mann_a3
_atom_type_scat_Cromer_Mann_b3
_atom_type_scat_Cromer_Mann_a4
_atom_type_scat_Cromer_Mann_b4
_atom_type_scat_Cromer_Mann_c
_atom_type_scat_source
C 0.0033 0.0016 2.3100 20.8439 1.0200 10.2075 1.5886 0.5687 0.8650 51.6512 0.2156 'International Tables Vol C 4.2.6.8 and 6.1.1.4'
H 0.0000 0.0000 0.4930 10.5109 0.3229 26.1257 0.1402 3.1424 0.0408 57.7998 0.0030 'International Tables Vol C 4.2.6.8 and 6.1.1.4'
O 0.0106 0.0060 3.0485 13.2771 2.2868 5.7011 1.5463 0.3239 0.8670 32.9089 0.2508 'International Tables Vol C 4.2.6.8 and 6.1.1.4'

loop_
_geom_angle_atom_site_label_1
_geom_angle_atom_site_label_2
_geom_angle_atom_site_label_3
_geom_angle
_geom_angle_publ_flag
C1 O1 C9 120.8(4) yes
C10 O3 C18 119.8(4) yes
C12 O5 C19 117.7(5) yes
O1 C1 C2 115.4(5) yes
O1 C1 C6 121.5(5) yes
C2 C1 C6 123.1(5) yes
C1 C2 C3 118.7(5) yes
C1 C2 H21 120.0 no
C3 C2 H21 121.3 no
C2 C3 C4 119.8(6) yes
C2 C3 H31 119.8 no
C4 C3 H31 120.3 no
C3 C4 C5 120.3(6) yes
C3 C4 H41 120.0 no
C5 C4 H41 119.7 no
C4 C5 C6 120.5(5) yes
C4 C5 H51 120.3 no
C6 C5 H51 119.2 no
C1 C6 C5 117.5(6) yes
C1 C6 C7 118.5(5) yes
C5 C6 C7 124.0(5) yes
C6 C7 C8 107.7(5) yes
C6 C7 C16 112.7(4) yes
C8 C7 C16 110.9(4) yes
C6 C7 H71 108.1 no
C8 C7 H71 109.2 no
C16 C7 H71 108.1 no
C7 C8 C9 112.0(5) yes
C7 C8 H81 109.4 no
C9 C8 H81 108.9 no
C7 C8 H82 108.5 no
C9 C8 H82 108.6 no
H81 C8 H82 109.5 no
C8 C9 O1 117.1(5) yes
C8 C9 O2 125.3(6) yes
O1 C9 O2 117.6(5) yes
O3 C10 C11 114.4(5) yes
O3 C10 C15 121.3(5) yes
C11 C10 C15 124.3(5) yes
C10 C11 C12 118.5(5) yes
C10 C11 H111 120.8 no
C12 C11 H111 120.7 no
C11 C12 O5 124.5(5) yes
C11 C12 C13 119.4(6) yes
O5 C12 C13 116.1(5) yes
C12 C13 C14 120.9(5) yes
C12 C13 H131 119.1 no
C14 C13 H131 120.0 no
C13 C14 C15 121.5(5) yes
C13 C14 H141 119.3 no
C15 C14 H141 119.2 no
C14 C15 C10 115.3(5) yes
C14 C15 C16 124.5(5) yes
C10 C15 C16 120.1(5) yes
C7 C16 C15 111.1(4) yes
C7 C16 C17 111.1(4) yes
C15 C16 C17 107.2(4) yes
C7 C16 H161 108.8 no
C15 C16 H161 108.9 no
C17 C16 H161 109.7 no
C16 C17 C18 112.2(5) yes
C16 C17 H171 109.3 no
C18 C17 H171 109.0 no
C16 C17 H172 108.5 no
C18 C17 H172 108.3 no
H171 C17 H172 109.5 no
C17 C18 O3 117.6(5) yes
C17 C18 O4 125.8(6) yes
O3 C18 O4 116.6(5) yes
O5 C19 H191 109.0 no
O5 C19 H192 109.3 no
H191 C19 H192 109.5 no
O5 C19 H193 110.1 no
H191 C19 H193 109.5 no
H192 C19 H193 109.5 no

loop_
_geom_bond_atom_site_label_1
_geom_bond_atom_site_label_2
_geom_bond_distance
_geom_bond_publ_flag
O1 C1 1.401(6) yes
O1 C9 1.362(7) yes
O2 C9 1.187(6) yes
O3 C10 1.399(6) yes
O3 C18 1.372(7) yes
O4 C18 1.205(6) yes
O5 C12 1.365(8) yes
O5 C19 1.427(7) yes
C1 C2 1.377(8) yes
C1 C6 1.394(7) yes
C2 C3 1.398(8) yes
C2 H21 0.950 no
C3 C4 1.385(9) yes
C3 H31 0.950 no
C4 C5 1.407(9) yes
C4 H41 0.950 no
C5 C6 1.390(8) yes
C5 H51 0.950 no
C6 C7 1.507(9) yes
C7 C8 1.549(7) yes
C7 C16 1.576(7) yes
C7 H71 0.950 no
C8 C9 1.507(8) yes
C8 H81 0.950 no
C8 H82 0.950 no
C10 C11 1.376(8) yes
C10 C15 1.389(7) yes
C11 C12 1.388(8) yes
C11 H111 0.950 no
C12 C13 1.393(8) yes
C13 C14 1.368(8) yes
C13 H131 0.950 no
C14 C15 1.418(7) yes
C14 H141 0.950 no
C15 C16 1.486(8) yes
C16 C17 1.549(7) yes
C16 H161 0.950 no
C17 C18 1.493(7) yes
C17 H171 0.950 no
C17 H172 0.950 no
C19 H191 0.950 no
C19 H192 0.950 no
C19 H193 0.950 no

loop_
_geom_torsion_atom_site_label_1
_geom_torsion_atom_site_label_2
_geom_torsion_atom_site_label_3
_geom_torsion_atom_site_label_4
_geom_torsion
_geom_torsion_publ_flag
C9 O1 C1 C2 159.4(5) no
C9 O1 C1 C6 -21.2(7) no
C1 O1 C9 O2 -180.0(5) no
C1 O1 C9 C8 -0.5(7) no
C18 O3 C10 C11 -163.3(5) no
C18 O3 C10 C15 19.2(7) no
C10 O3 C18 O4 -178.8(5) no
C10 O3 C18 C17 2.9(7) no
C19 O5 C12 C11 -1.2(8) no
C19 O5 C12 C13 178.5(5) no
O1 C1 C2 C3 178.6(5) no
C6 C1 C2 C3 -0.8(8) no
O1 C1 C6 C5 -178.8(5) no
O1 C1 C6 C7 1.6(7) no
C2 C1 C6 C5 0.7(8) no
C2 C1 C6 C7 -178.9(5) no
C1 C2 C3 C4 0.7(8) no
C2 C3 C4 C5 -0.5(8) no
C3 C4 C5 C6 0.3(8) no
C4 C5 C6 C1 -0.4(8) no
C4 C5 C6 C7 179.2(5) no
C1 C6 C7 C8 34.2(6) no
C1 C6 C7 C16 -88.5(6) no
C5 C6 C7 C8 -145.5(5) no
C5 C6 C7 C16 91.9(7) no
C6 C7 C8 C9 -52.6(6) no
C16 C7 C8 C9 71.2(6) no
C6 C7 C16 C15 -177.8(5) no
C6 C7 C16 C17 -58.5(7) no
C8 C7 C16 C15 61.3(6) no
C8 C7 C16 C17 -179.3(5) no
C7 C8 C9 O1 38.0(7) no
C7 C8 C9 O2 -142.5(6) no
O3 C10 C11 C12 -179.9(5) no
C15 C10 C11 C12 -2.5(8) no
O3 C10 C15 C14 -178.6(4) no
O3 C10 C15 C16 -1.7(7) no
C11 C10 C15 C14 4.2(8) no
C11 C10 C15 C16 -178.9(5) no
C10 C11 C12 O5 179.8(5) no
C10 C11 C12 C13 0.1(8) no
O5 C12 C13 C14 -179.4(5) no
C11 C12 C13 C14 0.3(8) no
C12 C13 C14 C15 1.6(8) no
C13 C14 C15 C10 -3.7(7) no
C13 C14 C15 C16 179.6(5) no
C10 C15 C16 C7 88.7(6) no
C10 C15 C16 C17 -32.9(6) no
C14 C15 C16 C7 -94.8(6) no
C14 C15 C16 C17 143.7(5) no
C7 C16 C17 C18 -69.9(6) no
C15 C16 C17 C18 51.7(6) no
C16 C17 C18 O3 -39.2(7) no
C16 C17 C18 O4 142.6(6) no

loop_
_oxford_twin_element_scale_factors
0.520(5)
0.480(5)
